data_4337968
loop_
_publ_author_name
'Pan, Bingying'
'Wang, Yang'
'Zhang, Lijuan'
'Li, Shiyan'

_publ_section_title
;
 Structure and Thermodynamic Properties of (C5H12N)CuBr3: A New Weakly
 Coupled Antiferromagnetic Spin-1/2 Chain Complex Lying in the 1D-3D
 Dimensional Cross-Over Regime.
;
_journal_issue 7
_journal_name_full 'Inorganic chemistry'
_journal_page_first 3606
_journal_paper_doi 10.1021/ic403100h
_journal_volume 53
_journal_year 2014
_chemical_formula_sum 'C5 H12 Br3 Cu N'
_chemical_formula_weight 389.43
_chemical_name_systematic
; 
 ? 
;
_space_group_IT_number 15
_symmetry_cell_setting monoclinic
_symmetry_space_group_name_Hall '-C 2yc'
_symmetry_space_group_name_H-M 'C 1 2/c 1'
_atom_sites_solution_hydrogens geom
_atom_sites_solution_primary direct
_atom_sites_solution_secondary difmap
_audit_creation_method SHELXL-97
_cell_angle_alpha 90.00
_cell_angle_beta 103.995(3)
_cell_angle_gamma 90.00
_cell_formula_units_Z 8
_cell_length_a 18.906(5)
_cell_length_b 8.834(3)
_cell_length_c 12.665(4)
_cell_measurement_reflns_used 3081
_cell_measurement_temperature 296(2)
_cell_measurement_theta_max 27.83
_cell_measurement_theta_min 2.43
_cell_volume 2052.5(11)
_computing_cell_refinement 'Bruker SMART'
_computing_data_collection 'Bruker SMART'
_computing_data_reduction 'Bruker SAINT'
_computing_molecular_graphics 'Bruker SHELXTL'
_computing_publication_material 'Bruker SHELXTL'
_computing_structure_refinement 'SHELXL-97 (Sheldrick, 1997)'
_computing_structure_solution 'SHELXS-97 (Sheldrick, 1990)'
_diffrn_ambient_temperature 296(2)
_diffrn_measured_fraction_theta_full 0.997
_diffrn_measured_fraction_theta_max 0.997
_diffrn_measurement_device_type 'CCD area detector'
_diffrn_measurement_method 'phi and omega scans'
_diffrn_radiation_monochromator graphite
_diffrn_radiation_source 'fine-focus sealed tube'
_diffrn_radiation_type MoK\a
_diffrn_radiation_wavelength 0.71073
_diffrn_reflns_av_R_equivalents 0.0456
_diffrn_reflns_av_sigmaI/netI 0.0485
_diffrn_reflns_limit_h_max 22
_diffrn_reflns_limit_h_min -21
_diffrn_reflns_limit_k_max 10
_diffrn_reflns_limit_k_min -9
_diffrn_reflns_limit_l_max 15
_diffrn_reflns_limit_l_min -14
_diffrn_reflns_number 5645
_diffrn_reflns_theta_full 25.01
_diffrn_reflns_theta_max 25.01
_diffrn_reflns_theta_min 2.22
_exptl_absorpt_coefficient_mu 13.745
_exptl_absorpt_correction_T_max 0.7457
_exptl_absorpt_correction_T_min 0.2959
_exptl_absorpt_correction_type multi-scan
_exptl_crystal_colour 'shiny black'
_exptl_crystal_density_diffrn 2.520
_exptl_crystal_density_method 'not measured'
_exptl_crystal_F_000 1464
_exptl_crystal_size_max 0.3
_exptl_crystal_size_mid 0.2
_exptl_crystal_size_min 0.15
_refine_diff_density_max 0.916
_refine_diff_density_min -0.580
_refine_diff_density_rms 0.160
_refine_ls_extinction_coef 0.0081(3)
_refine_ls_extinction_expression Fc^*^=kFc[1+0.001xFc^2^\l^3^/sin(2\q)]^-1/4^
_refine_ls_extinction_method SHELXL
_refine_ls_goodness_of_fit_ref 1.175
_refine_ls_hydrogen_treatment mixed
_refine_ls_matrix_type full
_refine_ls_number_parameters 92
_refine_ls_number_reflns 1809
_refine_ls_number_restraints 0
_refine_ls_restrained_S_all 1.175
_refine_ls_R_factor_all 0.0365
_refine_ls_R_factor_gt 0.0296
_refine_ls_shift/su_max 0.001
_refine_ls_shift/su_mean 0.000
_refine_ls_structure_factor_coef Fsqd
_refine_ls_weighting_details 'calc w=1/[\s^2^(Fo^2^)+(0.0175P)^2^+8.8391P] where P=(Fo^2^+2Fc^2^)/3'
_refine_ls_weighting_scheme calc
_refine_ls_wR_factor_gt 0.0711
_refine_ls_wR_factor_ref 0.0811
_reflns_number_gt 1574
_reflns_number_total 1809
_reflns_threshold_expression >2sigma(I)
_cod_data_source_file ic403100h_si_001.cif
_cod_data_source_block 2
_cod_depositor_comments
;
The following automatic conversions were performed:

'_symmetry_cell_setting' value 'Monoclinic' changed to 'monoclinic'
according to
/usr/data/users/saulius/automatic-downloads/rss-feeds/ACS/lib/dictionaries/cif_core.dic
dictionary named 'cif_core.dic' version 2.4.2 from 2011-04-26.

Automatic conversion script
Id: cif_fix_values 2281 2013-09-26 08:29:07Z andrius 

 Adding full bibliography for 4337968.cif.
;
_cod_original_cell_volume 2052.6(10)
_cod_original_sg_symbol_H-M C2/c
_cod_database_code 4337968

loop_
_symmetry_equiv_pos_as_xyz
'x, y, z'
'-x, y, -z+1/2'
'x+1/2, y+1/2, z'
'-x+1/2, y+1/2, -z+1/2'
'-x, -y, -z'
'x, -y, z-1/2'
'-x+1/2, -y+1/2, -z'
'x+1/2, -y+1/2, z-1/2'

loop_
_atom_site_label
_atom_site_type_symbol
_atom_site_fract_x
_atom_site_fract_y
_atom_site_fract_z
_atom_site_U_iso_or_equiv
_atom_site_adp_type
_atom_site_occupancy
_atom_site_symmetry_multiplicity
_atom_site_calc_flag
_atom_site_refinement_flags
Br1 Br 0.05899(3) 0.11593(6) 0.12241(4) 0.0325(2) Uani 1 1 d .
Br2 Br 0.04490(3) 0.64413(6) 0.06948(4) 0.0340(2) Uani 1 1 d .
Br3 Br 0.09851(3) 0.41531(6) 0.30459(4) 0.0322(2) Uani 1 1 d .
C1 C 0.8778(4) 0.8395(8) 0.1465(6) 0.0497(16) Uani 1 1 d .
H1A H 0.9216 0.8075 0.1990 0.060 Uiso 1 1 calc R
H1B H 0.8702 0.7720 0.0844 0.060 Uiso 1 1 calc R
C2 C 0.8130(4) 0.8311(8) 0.1973(6) 0.0523(17) Uani 1 1 d .
H2A H 0.8041 0.7261 0.2123 0.063 Uiso 1 1 calc R
H2B H 0.8246 0.8850 0.2661 0.063 Uiso 1 1 calc R
C3 C 0.7459(4) 0.8965(8) 0.1264(7) 0.0565(19) Uani 1 1 d .
H3A H 0.7074 0.8973 0.1650 0.068 Uiso 1 1 calc R
H3B H 0.7300 0.8342 0.0620 0.068 Uiso 1 1 calc R
C4 C 0.7598(4) 1.0562(9) 0.0932(7) 0.061(2) Uani 1 1 d .
H4A H 0.7162 1.0954 0.0438 0.073 Uiso 1 1 calc R
H4B H 0.7712 1.1207 0.1570 0.073 Uiso 1 1 calc R
C5 C 0.8220(4) 1.0592(8) 0.0383(6) 0.0488(16) Uani 1 1 d .
H5A H 0.8095 1.0003 -0.0283 0.059 Uiso 1 1 calc R
H5B H 0.8314 1.1625 0.0196 0.059 Uiso 1 1 calc R
Cu1 Cu 0.02792(4) 0.38096(6) 0.11923(5) 0.0269(2) Uani 1 1 d .
N1 N 0.8871(3) 0.9960(6) 0.1114(4) 0.0424(13) Uani 1 1 d .
H1C H 0.8998 1.0553 0.1708 0.051 Uiso 1 1 calc R
H1D H 0.9239 0.9979 0.0778 0.051 Uiso 1 1 calc R

loop_
_atom_site_aniso_label
_atom_site_aniso_U_11
_atom_site_aniso_U_22
_atom_site_aniso_U_33
_atom_site_aniso_U_23
_atom_site_aniso_U_13
_atom_site_aniso_U_12
Br1 0.0395(4) 0.0260(3) 0.0310(3) -0.0007(2) 0.0062(3) 0.0053(2)
Br2 0.0457(4) 0.0279(3) 0.0236(3) 0.0008(2) -0.0009(3) -0.0073(2)
Br3 0.0322(3) 0.0390(4) 0.0229(3) -0.0006(2) 0.0019(2) -0.0022(2)
C1 0.041(4) 0.053(4) 0.054(4) 0.006(3) 0.008(3) 0.009(3)
C2 0.056(4) 0.054(4) 0.051(4) 0.004(3) 0.022(4) -0.012(4)
C3 0.026(3) 0.076(5) 0.073(5) -0.017(4) 0.022(3) -0.012(3)
C4 0.038(4) 0.065(5) 0.077(6) -0.001(4) 0.010(4) 0.017(4)
C5 0.055(4) 0.043(4) 0.047(4) 0.003(3) 0.009(3) 0.001(3)
Cu1 0.0325(4) 0.0246(4) 0.0214(4) 0.0008(2) 0.0025(3) -0.0011(3)
N1 0.036(3) 0.057(3) 0.036(3) -0.010(2) 0.011(2) -0.014(2)

loop_
_atom_type_symbol
_atom_type_description
_atom_type_scat_dispersion_real
_atom_type_scat_dispersion_imag
_atom_type_scat_source
C C 0.0033 0.0016 'International Tables Vol C Tables 4.2.6.8 and 6.1.1.4'
H H 0.0000 0.0000 'International Tables Vol C Tables 4.2.6.8 and 6.1.1.4'
N N 0.0061 0.0033 'International Tables Vol C Tables 4.2.6.8 and 6.1.1.4'
Cu Cu 0.3201 1.2651 'International Tables Vol C Tables 4.2.6.8 and 6.1.1.4'
Br Br -0.2901 2.4595 'International Tables Vol C Tables 4.2.6.8 and 6.1.1.4'

loop_
_geom_angle_atom_site_label_1
_geom_angle_atom_site_label_2
_geom_angle_atom_site_label_3
_geom_angle
_geom_angle_site_symmetry_1
_geom_angle_site_symmetry_3
Cu1 Br2 Cu1 94.99(3) . 5_565
Cu1 Br3 Cu1 90.24(3) . 2
N1 C1 C2 109.9(5) . .
C3 C2 C1 112.6(6) . .
C2 C3 C4 110.6(6) . .
C5 C4 C3 110.6(6) . .
N1 C5 C4 109.4(6) . .
Br1 Cu1 Br3 91.75(3) . .
Br1 Cu1 Br2 151.51(4) . .
Br3 Cu1 Br2 93.13(3) . .
Br1 Cu1 Br2 90.32(3) . 5_565
Br3 Cu1 Br2 177.93(3) . 5_565
Br2 Cu1 Br2 85.01(3) . 5_565
Br1 Cu1 Br3 108.90(3) . 2
Br3 Cu1 Br3 88.20(3) . 2
Br2 Cu1 Br3 99.29(3) . 2
Br2 Cu1 Br3 91.18(3) 5_565 2
C5 N1 C1 114.0(5) . .

loop_
_geom_bond_atom_site_label_1
_geom_bond_atom_site_label_2
_geom_bond_distance
_geom_bond_site_symmetry_2
Br1 Cu1 2.4119(10) .
Br2 Cu1 2.4501(10) .
Br2 Cu1 2.4628(10) 5_565
Br3 Cu1 2.4226(10) .
Br3 Cu1 2.8022(11) 2
C1 N1 1.475(8) .
C1 C2 1.517(9) .
C2 C3 1.483(10) .
C3 C4 1.513(10) .
C4 C5 1.505(10) .
C5 N1 1.459(8) .
Cu1 Br2 2.4628(10) 5_565
Cu1 Br3 2.8022(11) 2
